data_7044197
loop_
_publ_author_name
'Holub, Josef'
'Melichar, Petr'
'Ruzickova, Zdenka'
'Vrana, Jan'
'Wann, Derek'
'Fanfrlik, Jindrich'
'Hnyk, Drahom\'ir'
'R\%u\<zi\<cka, Ale\<s'

_publ_section_title
;
 A novel stibacarbaborane cluster with adjacent antimony atoms exhibiting
 unique pnictogen bond formation that dominates its crystal packing
;
_journal_name_full 'Dalton Trans.'
_journal_paper_doi 10.1039/C7DT02845H
_journal_year 2017
_chemical_formula_moiety 'C2 H9 B7 Sb2'
_chemical_formula_sum 'C2 H9 B7 Sb2'
_chemical_formula_weight 352.26
_chemical_name_systematic
;
 ?
;
_space_group_crystal_system orthorhombic
_space_group_IT_number 33
_space_group_name_Hall 'P 2c -2n'
_space_group_name_H-M_alt 'P n a 21'
_symmetry_space_group_name_Hall 'P 2c -2n'
_symmetry_space_group_name_H-M 'P n a 21'
_atom_sites_solution_hydrogens mixed
_audit_creation_method 'APEX3 v2016.5-0'
_audit_update_record
;
2017-05-30 deposited with the CCDC.
2017-09-11 downloaded from the CCDC.
;
_cell_angle_alpha 90
_cell_angle_beta 90
_cell_angle_gamma 90
_cell_formula_units_Z 4
_cell_length_a 20.4799(12)
_cell_length_b 6.6471(4)
_cell_length_c 6.5803(4)
_cell_measurement_reflns_used 20548
_cell_measurement_temperature 150(2)
_cell_measurement_theta_max 28
_cell_measurement_theta_min 1
_cell_volume 895.79(9)
_computing_cell_refinement 'APEX3 v2016.5-0 (Bruker AXS)'
_computing_data_collection 'Bruker Instrument Service vV6.2.3'
_computing_data_reduction 'SAINT V8.37A (Bruker AXS Inc., 2015)'
_computing_molecular_graphics 'Platon (Spek, 2009)'
_computing_publication_material 'Platon (Spek, 2009)'
_computing_structure_refinement 'SHELXL-2013 (Sheldrick, 2013)'
_computing_structure_solution 'XT, VERSION 2014/5'
_diffrn_ambient_temperature 150(2)
_diffrn_detector_area_resol_mean 10.4167
_diffrn_measured_fraction_theta_full 0.995
_diffrn_measured_fraction_theta_max 0.994
_diffrn_measurement_device_type 'Bruker D8 - Venture'
_diffrn_measurement_method '\f and \w scans to fill the Ewald sphere'
_diffrn_radiation_type MoK\a
_diffrn_radiation_wavelength 0.71073
_diffrn_reflns_av_R_equivalents 0.1199
_diffrn_reflns_av_unetI/netI 0.0468
_diffrn_reflns_Laue_measured_fraction_full 0.995
_diffrn_reflns_Laue_measured_fraction_max 0.994
_diffrn_reflns_limit_h_max 27
_diffrn_reflns_limit_h_min -27
_diffrn_reflns_limit_k_max 8
_diffrn_reflns_limit_k_min -8
_diffrn_reflns_limit_l_max 8
_diffrn_reflns_limit_l_min -8
_diffrn_reflns_number 19233
_diffrn_reflns_point_group_measured_fraction_full 0.998
_diffrn_reflns_point_group_measured_fraction_max 0.994
_diffrn_reflns_theta_full 25.242
_diffrn_reflns_theta_max 28.346
_diffrn_reflns_theta_min 3.222
_diffrn_source 'sealed X-ray tube'
_exptl_absorpt_coefficient_mu 5.946
_exptl_absorpt_correction_T_max 0.7457
_exptl_absorpt_correction_T_min 0.5833
_exptl_absorpt_correction_type multi-scan
_exptl_absorpt_process_details
;
SADABS-2016/2 - Bruker AXS area detector
scaling and absorption correction
;
_exptl_crystal_colour colourless
_exptl_crystal_density_diffrn 2.612
_exptl_crystal_description needle
_exptl_crystal_F_000 632
_exptl_crystal_size_max 0.13
_exptl_crystal_size_mid 0.06
_exptl_crystal_size_min 0.04
_refine_diff_density_max 1.091
_refine_diff_density_min -1.107
_refine_diff_density_rms 0.169
_refine_ls_abs_structure_details
;
 Flack x determined using 716 quotients [(I+)-(I-)]/[(I+)+(I-)]
 (Parsons and Flack (2004), Acta Cryst. A60, s61).
;
_refine_ls_abs_structure_Flack 0.07(3)
_refine_ls_extinction_method none
_refine_ls_goodness_of_fit_ref 1.049
_refine_ls_hydrogen_treatment mixed
_refine_ls_matrix_type full
_refine_ls_number_parameters 106
_refine_ls_number_reflns 2223
_refine_ls_number_restraints 21
_refine_ls_restrained_S_all 1.044
_refine_ls_R_factor_all 0.0422
_refine_ls_R_factor_gt 0.0271
_refine_ls_shift/su_max 0.001
_refine_ls_shift/su_mean 0.000
_refine_ls_structure_factor_coef Fsqd
_refine_ls_weighting_details 'w=1/[\s^2^(Fo^2^)+(0.0131P)^2^] where P=(Fo^2^+2Fc^2^)/3'
_refine_ls_weighting_scheme calc
_refine_ls_wR_factor_gt 0.0398
_refine_ls_wR_factor_ref 0.0419
_reflns_Friedel_coverage 0.845
_reflns_Friedel_fraction_full 1.000
_reflns_Friedel_fraction_max 0.994
_reflns_number_gt 1796
_reflns_number_total 2223
_reflns_threshold_expression 'I > 2\s(I)'
_cod_data_source_file c7dt02845h1.cif
_cod_data_source_block 3
_cod_database_code 7044197
_shelx_space_group_comment
;
The symmetry employed for this shelxl refinement is uniquely defined
by the following loop, which should always be used as a source of
symmetry information in preference to the above space-group names.
They are only intended as comments.
;
_shelx_estimated_absorpt_t_min 0.503
_shelx_estimated_absorpt_t_max 0.780
_exptl_absorpt_special_details
;
The ratio of minimum to maximum
apparent transmission was 0.782
;

loop_
_space_group_symop_operation_xyz
'x, y, z'
'-x, -y, z+1/2'
'x+1/2, -y+1/2, z'
'-x+1/2, y+1/2, z+1/2'

loop_
_atom_site_label
_atom_site_type_symbol
_atom_site_fract_x
_atom_site_fract_y
_atom_site_fract_z
_atom_site_U_iso_or_equiv
_atom_site_adp_type
_atom_site_occupancy
_atom_site_site_symmetry_order
_atom_site_calc_flag
_atom_site_refinement_flags_posn
_atom_site_refinement_flags_adp
B1 B 0.3288(4) 0.5964(12) 0.2941(11) 0.0096(19) Uani 1 1 d . U
H1 H 0.2966 0.5900 0.1568 0.011 Uiso 1 1 calc R U
B2 B 0.4115(4) 0.6695(11) 0.2685(15) 0.0121(16) Uani 1 1 d . .
H2 H 0.4331 0.7058 0.1165 0.014 Uiso 1 1 calc R U
B3 B 0.3483(4) 0.8379(13) 0.3855(11) 0.0110(17) Uani 1 1 d . U
H3 H 0.3291 0.9753 0.3074 0.013 Uiso 1 1 calc R U
B6 B 0.3921(4) 0.4194(14) 0.3355(12) 0.014(2) Uani 1 1 d . .
H6 H 0.4011 0.2891 0.2313 0.016 Uiso 1 1 calc R U
Sb7 Sb 0.46071(2) 0.87349(8) 0.51150(7) 0.01475(11) Uani 1 1 d . .
Sb8 Sb 0.35150(2) 0.86833(8) 0.75585(9) 0.01554(12) Uani 1 1 d . .
C9 C 0.3425(4) 0.5394(12) 0.7080(10) 0.0142(18) Uani 1 1 d . .
B10 B 0.4048(5) 0.4255(12) 0.6128(12) 0.0112(12) Uani 1 1 d D .
C11 C 0.4514(3) 0.5442(11) 0.4579(11) 0.0132(17) Uani 1 1 d D .
B5 B 0.3241(4) 0.4133(11) 0.4924(13) 0.0112(12) Uani 1 1 d . .
H5 H 0.2911 0.2791 0.4867 0.013 Uiso 1 1 calc R U
B4 B 0.2955(4) 0.6634(12) 0.5317(13) 0.0120(17) Uani 1 1 d . U
H4 H 0.2420 0.6950 0.5484 0.014 Uiso 1 1 calc R U
H9 H 0.318(4) 0.490(12) 0.833(11) 0.0130(12) Uiso 1 1 d . .
H10 H 0.428(3) 0.298(6) 0.691(8) 0.012(18) Uiso 1 1 d D .
H11 H 0.5002(14) 0.489(9) 0.419(9) 0.014(19) Uiso 1 1 d D .

loop_
_atom_site_aniso_label
_atom_site_aniso_U_11
_atom_site_aniso_U_22
_atom_site_aniso_U_33
_atom_site_aniso_U_23
_atom_site_aniso_U_13
_atom_site_aniso_U_12
B1 0.008(3) 0.011(4) 0.010(4) -0.002(3) -0.002(3) 0.001(3)
B2 0.013(4) 0.013(4) 0.010(3) -0.001(4) 0.001(4) -0.002(3)
B3 0.012(4) 0.013(4) 0.008(3) 0.002(3) 0.000(3) 0.003(4)
B6 0.019(5) 0.012(5) 0.010(4) -0.002(3) -0.004(3) 0.004(4)
Sb7 0.0134(2) 0.0140(2) 0.0168(2) 0.0008(4) -0.0004(2) -0.0046(2)
Sb8 0.0190(2) 0.0153(2) 0.0123(2) -0.0053(4) 0.0020(2) -0.0014(3)
C9 0.016(4) 0.017(4) 0.009(4) 0.001(3) 0.001(3) 0.001(4)
B10 0.012(3) 0.009(3) 0.013(3) 0.000(3) 0.000(2) 0.001(2)
C11 0.008(4) 0.009(4) 0.023(5) 0.000(3) -0.003(3) 0.001(3)
B5 0.012(3) 0.009(3) 0.013(3) 0.000(3) 0.000(2) 0.001(2)
B4 0.008(3) 0.015(4) 0.012(4) -0.002(4) 0.004(3) -0.002(3)

loop_
_atom_type_symbol
_atom_type_description
_atom_type_scat_dispersion_real
_atom_type_scat_dispersion_imag
_atom_type_scat_source
C C 0.0033 0.0016 'International Tables Vol C Tables 4.2.6.8 and 6.1.1.4'
H H 0.0000 0.0000 'International Tables Vol C Tables 4.2.6.8 and 6.1.1.4'
B B 0.0013 0.0007 'International Tables Vol C Tables 4.2.6.8 and 6.1.1.4'
Cl Cl 0.1484 0.1585 'International Tables Vol C Tables 4.2.6.8 and 6.1.1.4'
N N 0.0061 0.0033 'International Tables Vol C Tables 4.2.6.8 and 6.1.1.4'
Sb Sb -0.5866 1.5461 'International Tables Vol C Tables 4.2.6.8 and 6.1.1.4'

loop_
_geom_angle_atom_site_label_1
_geom_angle_atom_site_label_2
_geom_angle_atom_site_label_3
_geom_angle
B3 B1 B4 63.5(4)
B3 B1 B2 64.2(5)
B4 B1 B2 112.7(6)
B3 B1 B6 112.8(6)
B4 B1 B6 108.4(6)
B2 B1 B6 59.8(5)
B3 B1 B5 112.6(5)
B4 B1 B5 60.3(4)
B2 B1 B5 107.9(6)
B6 B1 B5 58.3(4)
B3 B1 H1 116.4
B4 B1 H1 119.8
B2 B1 H1 119.9
B6 B1 H1 122.0
B5 B1 H1 122.1
C11 B2 B6 57.7(4)
C11 B2 B1 104.7(6)
B6 B2 B1 60.2(5)
C11 B2 B3 108.8(6)
B6 B2 B3 107.7(6)
B1 B2 B3 57.6(4)
C11 B2 Sb7 64.9(4)
B6 B2 Sb7 118.4(5)
B1 B2 Sb7 120.6(5)
B3 B2 Sb7 70.7(4)
C11 B2 H2 124.6
B6 B2 H2 121.0
B1 B2 H2 121.5
B3 B2 H2 120.7
Sb7 B2 H2 108.5
B1 B3 B4 58.3(4)
B1 B3 B2 58.1(4)
B4 B3 B2 104.0(5)
B1 B3 Sb8 115.0(5)
B4 B3 Sb8 63.3(3)
B2 B3 Sb8 116.1(4)
B1 B3 Sb7 114.6(5)
B4 B3 Sb7 115.6(4)
B2 B3 Sb7 63.2(3)
Sb8 B3 Sb7 68.3(2)
B1 B3 H3 120.5
B4 B3 H3 122.9
B2 B3 H3 122.7
Sb8 B3 H3 113.5
Sb7 B3 H3 113.9
C11 B6 B5 107.9(6)
C11 B6 B2 59.4(5)
B5 B6 B2 110.6(6)
C11 B6 B1 106.0(6)
B5 B6 B1 61.3(5)
B2 B6 B1 60.1(5)
C11 B6 B10 53.9(4)
B5 B6 B10 61.6(5)
B2 B6 B10 101.2(6)
B1 B6 B10 103.9(6)
C11 B6 H6 123.9
B5 B6 H6 118.6
B2 B6 H6 122.6
B1 B6 H6 122.6
B10 B6 H6 126.9
C11 Sb7 B2 44.0(3)
C11 Sb7 B3 76.8(3)
B2 Sb7 B3 46.1(3)
C11 Sb7 Sb8 90.61(19)
B2 Sb7 Sb8 92.4(2)
B3 Sb7 Sb8 55.62(17)
C9 Sb8 B4 44.5(3)
C9 Sb8 B3 77.0(3)
B4 Sb8 B3 45.8(3)
C9 Sb8 Sb7 89.8(2)
B4 Sb8 Sb7 92.17(19)
B3 Sb8 Sb7 56.03(19)
B10 C9 B5 67.5(5)
B10 C9 B4 114.0(6)
B5 C9 B4 63.0(4)
B10 C9 Sb8 116.9(5)
B5 C9 Sb8 128.8(5)
B4 C9 Sb8 70.7(4)
B10 C9 H9 124(5)
B5 C9 H9 114(4)
B4 C9 H9 115(4)
Sb8 C9 H9 104(4)
C11 B10 C9 119.2(6)
C11 B10 B5 106.4(6)
C9 B10 B5 58.3(5)
C11 B10 B6 57.7(5)
C9 B10 B6 106.5(6)
B5 B10 B6 56.2(5)
C11 B10 H10 115(3)
C9 B10 H10 121(3)
B5 B10 H10 124(3)
B6 B10 H10 121(3)
B10 C11 B6 68.4(5)
B10 C11 B2 114.8(6)
B6 C11 B2 62.9(5)
B10 C11 Sb7 115.7(5)
B6 C11 Sb7 128.7(5)
B2 C11 Sb7 71.2(4)
B10 C11 H11 122(3)
B6 C11 H11 113(3)
B2 C11 H11 115(3)
Sb7 C11 H11 107(4)
C9 B5 B6 108.0(6)
C9 B5 B4 59.3(5)
B6 B5 B4 109.2(6)
C9 B5 B1 105.3(5)
B6 B5 B1 60.4(5)
B4 B5 B1 59.2(4)
C9 B5 B10 54.2(4)
B6 B5 B10 62.1(5)
B4 B5 B10 101.1(5)
B1 B5 B10 103.7(5)
C9 B5 H5 123.9
B6 B5 H5 118.9
B4 B5 H5 123.3
B1 B5 H5 123.4
B10 B5 H5 126.4
C9 B4 B1 105.1(5)
C9 B4 B5 57.7(5)
B1 B4 B5 60.5(5)
C9 B4 B3 108.8(5)
B1 B4 B3 58.2(4)
B5 B4 B3 108.4(5)
C9 B4 Sb8 64.8(4)
B1 B4 Sb8 121.5(4)
B5 B4 Sb8 118.6(5)
B3 B4 Sb8 70.9(3)
C9 B4 H4 124.8
B1 B4 H4 120.9
B5 B4 H4 120.7
B3 B4 H4 120.3
Sb8 B4 H4 108.2

loop_
_geom_bond_atom_site_label_1
_geom_bond_atom_site_label_2
_geom_bond_distance
B1 B3 1.760(11)
B1 B4 1.763(11)
B1 B2 1.770(11)
B1 B6 1.771(12)
B1 B5 1.786(12)
B1 H1 1.1200
B2 C11 1.707(11)
B2 B6 1.765(12)
B2 B3 1.876(11)
B2 Sb7 2.326(9)
B2 H2 1.1200
B3 B4 1.855(11)
B3 Sb8 2.446(7)
B3 Sb7 2.458(8)
B3 H3 1.1200
B6 C11 1.676(11)
B6 B5 1.734(11)
B6 B10 1.844(12)
B6 H6 1.1200
Sb7 C11 2.225(8)
Sb7 Sb8 2.7546(6)
Sb8 C9 2.217(8)
Sb8 B4 2.313(8)
C9 B10 1.611(11)
C9 B5 1.691(11)
C9 B4 1.719(11)
C9 H9 1.02(8)
B10 C11 1.603(11)
B10 B5 1.835(11)
B10 H10 1.103(14)
C11 H11 1.095(14)
B5 B4 1.782(10)
B5 H5 1.1200
B4 H4 1.1200
